data_4513900
loop_
_publ_author_name
'Chen, Zi-Sheng'
'Huang, Liang-Zhu'
'Jeon, Hyun Ji'
'Xuan, Zi'
'Lee, Sang-gi'

_publ_section_title
;
 Cooperative Pd(0)/Rh(II) Dual Catalysis: Interceptive Capturing of
 \p-Allyl Pd(II) Complexes with \a-Imino Rh(II) Carbenoids
;
_journal_issue 8
_journal_name_full 'ACS Catalysis'
_journal_page_first 4914
_journal_paper_doi 10.1021/acscatal.6b01110
_journal_volume 6
_journal_year 2016
_chemical_formula_sum 'C29 H20 N O3 S'
_chemical_formula_weight 462.52
_chemical_name_common SKL-20150804
_space_group_crystal_system triclinic
_space_group_IT_number 2
_space_group_name_Hall '-P 1'
_space_group_name_H-M_alt 'P -1'
_symmetry_space_group_name_Hall '-P 1'
_symmetry_space_group_name_H-M 'P -1'
_atom_sites_solution_hydrogens mixed
_cell_angle_alpha 82.7016(13)
_cell_angle_beta 87.4478(12)
_cell_angle_gamma 81.7877(13)
_cell_formula_units_Z 2
_cell_length_a 9.8908(2)
_cell_length_b 10.8195(3)
_cell_length_c 12.6228(3)
_cell_measurement_reflns_used 9890
_cell_measurement_temperature 296.(2)
_cell_measurement_theta_max 26.0050
_cell_measurement_theta_min 2.3577
_cell_volume 1325.65(6)
_computing_cell_refinement 'SAINT V8.34A (Bruker AXS Inc., 2013)'
_computing_data_collection 'Bruker Instrument Service v2013.12.0.0'
_computing_data_reduction 'SAINT V8.34A (Bruker AXS Inc., 2013)'
_computing_structure_refinement 'SHELXL-2013 (Sheldrick, 2013)'
_diffrn_ambient_temperature 296.(2)
_diffrn_detector_area_resol_mean 8.3333
_diffrn_measured_fraction_theta_full 0.979
_diffrn_measured_fraction_theta_max 0.979
_diffrn_measurement_device_type 'Bruker APEX-II CCD'
_diffrn_measurement_method '\f and \w scans'
_diffrn_radiation_wavelength 0.71073
_diffrn_reflns_av_R_equivalents 0.0343
_diffrn_reflns_av_unetI/netI 0.0189
_diffrn_reflns_limit_h_max 11
_diffrn_reflns_limit_h_min -11
_diffrn_reflns_limit_k_max 12
_diffrn_reflns_limit_k_min -12
_diffrn_reflns_limit_l_max 14
_diffrn_reflns_limit_l_min -14
_diffrn_reflns_number 34059
_diffrn_reflns_theta_full 25.00
_diffrn_reflns_theta_max 25.00
_diffrn_reflns_theta_min 1.92
_exptl_absorpt_coefficient_mu 0.150
_exptl_absorpt_correction_T_max 0.97
_exptl_absorpt_correction_T_min 0.92
_exptl_absorpt_correction_type multi-scan
_exptl_absorpt_process_details 'SADABS V2012/1 (Bruker AXS Inc.)'
_exptl_crystal_colour colourless
_exptl_crystal_density_diffrn 1.159
_exptl_crystal_density_method 'not measured'
_exptl_crystal_description block
_exptl_crystal_F_000 482
_exptl_crystal_size_max 0.400
_exptl_crystal_size_mid 0.360
_exptl_crystal_size_min 0.200
_refine_diff_density_max 0.799
_refine_diff_density_min -0.459
_refine_ls_extinction_method none
_refine_ls_goodness_of_fit_ref 0.968
_refine_ls_hydrogen_treatment mixed
_refine_ls_matrix_type full
_refine_ls_number_parameters 293
_refine_ls_number_reflns 4563
_refine_ls_number_restraints 11
_refine_ls_restrained_S_all 0.967
_refine_ls_R_factor_all 0.1182
_refine_ls_R_factor_gt 0.0970
_refine_ls_shift/su_max 0.000
_refine_ls_shift/su_mean 0.000
_refine_ls_structure_factor_coef Fsqd
_refine_ls_weighting_details 'w=1/[\s^2^(Fo^2^)+(0.2000P)^2^+1.0271P] where P=(Fo^2^+2Fc^2^)/3'
_refine_ls_weighting_scheme calc
_refine_ls_wR_factor_gt 0.2758
_refine_ls_wR_factor_ref 0.3058
_reflns_number_gt 3356
_reflns_number_total 4563
_reflns_threshold_expression 'I > 2\s(I)'
_cod_data_source_file cs6b01110_si_003.cif
_cod_data_source_block I
_cod_depositor_comments 'Adding full bibliography for 4513900--4513901.cif.'
_cod_database_code 4513900

loop_
_space_group_symop_operation_xyz
'x, y, z'
'-x, -y, -z'

loop_
_atom_site_type_symbol
_atom_site_label
_atom_site_fract_x
_atom_site_fract_y
_atom_site_fract_z
_atom_site_U_iso_or_equiv
_atom_site_adp_type
_atom_site_calc_flag
_atom_site_refinement_flags_adp
_atom_site_refinement_flags_occupancy
_atom_site_refinement_flags_posn
_atom_site_occupancy
C C1 0.7220(5) 1.1871(3) 0.5929(3) 0.1020(16) Uani d . . G 1
H H1 0.7178 1.2603 0.6252 0.122 Uiso calc U . R 1
C C2 0.6336(5) 1.1003(4) 0.6271(3) 0.140(3) Uani d . . G 1
H H2 0.5702 1.1154 0.6823 0.168 Uiso calc U . R 1
C C3 0.6399(6) 0.9909(4) 0.5789(5) 0.145(3) Uani d . . G 1
C C4 0.7347(7) 0.9684(5) 0.4966(6) 0.081(9) Uiso d . P DG 0.5
C C5 0.8231(7) 1.0552(6) 0.4624(6) 0.136(16) Uiso d . P G 0.5
C C6 0.8168(5) 1.1646(4) 0.5105(4) 0.117(2) Uani d . . G 1
H H3 0.543(7) 0.960(6) 0.589(5) 0.141 Uiso d U . . 1
C C4* 0.7356(11) 0.9621(9) 0.4962(11) 0.110(13) Uiso d . P D 0.5
C C5* 0.8220(9) 1.0529(8) 0.4660(9) 0.088(8) Uiso d . P D 0.5
C C7 0.7807(7) 0.8573(5) 0.4321(5) 0.0558(15) Uiso d . P D 0.5
C C8 0.7352(8) 0.7457(7) 0.4643(6) 0.0607(17) Uiso d . P . 0.5
C C7* 0.6988(9) 0.8421(5) 0.4696(7) 0.075(2) Uiso d . P D 0.5
C C8* 0.7944(9) 0.7726(8) 0.4324(7) 0.070(2) Uiso d . P . 0.5
C C9 0.7684(5) 0.6352(4) 0.4061(3) 0.0787(12) Uani d . . . 1
H H9A 0.831 0.5751 0.4503 0.094 Uiso calc U . R 1
H H9B 0.6846 0.5984 0.4055 0.094 Uiso calc U . R 1
C C10 1.0114(4) 0.4493(4) 0.2397(3) 0.0684(10) Uani d . . . 1
C C11 0.9851(5) 0.4295(5) 0.1376(4) 0.0891(14) Uani d . . . 1
H H11 0.9565 0.4974 0.0871 0.107 Uiso calc U . R 1
C C12 1.0012(6) 0.3084(6) 0.1104(4) 0.0970(15) Uani d . . . 1
H H12 0.9809 0.2967 0.0414 0.116 Uiso calc U . R 1
C C13 1.0450(5) 0.2073(5) 0.1792(4) 0.0865(13) Uani d . . . 1
C C14 1.0691(6) 0.2282(5) 0.2831(5) 0.1079(18) Uani d . . . 1
H H14 1.0975 0.16 0.3334 0.129 Uiso calc U . R 1
C C15 1.0517(6) 0.3478(4) 0.3125(4) 0.0930(15) Uani d . . . 1
H H15 1.0674 0.3595 0.3824 0.112 Uiso calc U . R 1
C C16 1.0684(7) 0.0759(6) 0.1493(7) 0.129(2) Uani d . . . 1
H H16A 1.0219 0.0735 0.0846 0.194 Uiso calc U . R 1
H H16B 1.0337 0.0197 0.2057 0.194 Uiso calc U . R 1
H H16C 1.1645 0.0506 0.1385 0.194 Uiso calc U . R 1
C C17 0.7476(4) 0.6937(3) 0.2074(3) 0.0586(8) Uani d . . . 1
H H17 0.7897 0.746 0.1561 0.07 Uiso calc U . R 1
C C18 0.6200(4) 0.6781(3) 0.1889(3) 0.0547(8) Uani d . . . 1
C C19 0.5227(4) 0.4823(4) 0.2435(3) 0.0743(11) Uani d . . D 1
C C20 0.3706(6) 0.4676(16) 0.2615(15) 0.149(5) Uiso d . P D 0.5
C C21 0.6522(9) 0.4089(12) 0.1977(12) 0.121(4) Uiso d . P D 0.5
C C22 0.6187(13) 0.3857(11) 0.3155(10) 0.137(5) Uiso d . P D 0.5
C C20* 0.3984(8) 0.4958(10) 0.1714(8) 0.097(3) Uiso d . P D 0.5
C C21* 0.5965(13) 0.4448(12) 0.1399(7) 0.113(3) Uiso d . P D 0.5
C C22* 0.4523(13) 0.4372(13) 0.3498(6) 0.124(4) Uiso d . P D 0.5
C C23 0.5475(4) 0.7476(3) 0.0951(3) 0.0558(8) Uani d . . . 1
C C24 0.6161(4) 0.7803(4) -0.0011(3) 0.0678(10) Uani d . . . 1
H H24 0.7099 0.7559 -0.007 0.081 Uiso calc U . R 1
C C25 0.5480(5) 0.8483(4) -0.0880(4) 0.0789(12) Uani d . . . 1
H H25 0.5979 0.8708 -0.1499 0.095 Uiso calc U . R 1
C C26 0.4103(5) 0.8832(3) -0.0854(4) 0.0758(12) Uani d . . . 1
C C27 0.3406(5) 0.8501(4) 0.0089(4) 0.0873(14) Uani d . . . 1
H H27 0.2463 0.8724 0.0128 0.105 Uiso calc U . R 1
C C28 0.4072(4) 0.7843(4) 0.0983(3) 0.0729(11) Uani d . . . 1
H H28 0.3571 0.7647 0.1608 0.088 Uiso calc U . R 1
C C29 0.3342(7) 0.9522(5) -0.1806(5) 0.112(2) Uani d . . . 1
H H29A 0.3963 0.9598 -0.241 0.168 Uiso calc U . R 1
H H29B 0.2949 1.0345 -0.165 0.168 Uiso calc U . R 1
H H29C 0.263 0.9063 -0.1966 0.168 Uiso calc U . R 1
N N1 0.8261(3) 0.6389(3) 0.2973(2) 0.0678(8) Uani d . . . 1
O O1 1.0318(3) 0.6823(3) 0.1885(3) 0.1009(11) Uani d . . . 1
O O2 1.0540(3) 0.5944(3) 0.3770(3) 0.0988(11) Uani d . . . 1
O O3 0.5445(3) 0.6088(2) 0.26242(19) 0.0636(7) Uani d . . . 1
S S1 0.99090(10) 0.60061(10) 0.27706(9) 0.0777(4) Uani d . . . 1

loop_
_atom_site_aniso_label
_atom_site_aniso_U_11
_atom_site_aniso_U_22
_atom_site_aniso_U_33
_atom_site_aniso_U_12
_atom_site_aniso_U_13
_atom_site_aniso_U_23
C1 0.110(4) 0.098(4) 0.101(4) -0.002(3) -0.007(3) -0.040(3)
C2 0.181(7) 0.157(6) 0.105(4) -0.070(5) 0.027(4) -0.063(4)
C3 0.224(9) 0.126(5) 0.103(4) -0.084(6) -0.002(5) -0.019(4)
C6 0.111(4) 0.115(4) 0.138(5) -0.018(3) 0.005(4) -0.065(4)
C9 0.100(3) 0.075(3) 0.060(2) -0.001(2) -0.022(2) -0.0111(18)
C10 0.055(2) 0.080(2) 0.067(2) -0.0062(17) -0.0114(17) 0.0033(19)
C11 0.095(3) 0.098(3) 0.063(2) 0.012(3) 0.001(2) 0.005(2)
C12 0.100(4) 0.119(4) 0.068(3) 0.005(3) 0.006(2) -0.022(3)
C13 0.069(3) 0.085(3) 0.104(3) -0.004(2) 0.007(2) -0.017(3)
C14 0.133(5) 0.082(3) 0.105(4) -0.013(3) -0.043(3) 0.015(3)
C15 0.118(4) 0.079(3) 0.082(3) -0.012(3) -0.043(3) 0.006(2)
C16 0.105(4) 0.115(5) 0.175(7) -0.013(3) 0.017(4) -0.052(4)
C17 0.063(2) 0.0531(18) 0.0589(19) -0.0063(15) -0.0125(16) -0.0020(15)
C18 0.066(2) 0.0480(17) 0.0512(17) -0.0024(14) -0.0030(15) -0.0148(13)
C19 0.086(3) 0.065(2) 0.078(3) -0.0300(19) 0.005(2) -0.0100(18)
C23 0.063(2) 0.0479(16) 0.0579(19) -0.0030(14) -0.0098(15) -0.0145(14)
C24 0.065(2) 0.071(2) 0.067(2) -0.0172(17) -0.0083(18) 0.0032(17)
C25 0.095(3) 0.069(2) 0.074(2) -0.025(2) -0.020(2) 0.0082(19)
C26 0.100(3) 0.0474(19) 0.082(3) -0.0030(19) -0.037(2) -0.0090(18)
C27 0.077(3) 0.082(3) 0.100(3) 0.024(2) -0.030(3) -0.035(3)
C28 0.067(2) 0.082(3) 0.067(2) 0.0090(19) -0.0073(18) -0.0223(19)
C29 0.144(5) 0.075(3) 0.116(4) 0.001(3) -0.065(4) 0.001(3)
N1 0.069(2) 0.0687(19) 0.0638(18) -0.0059(15) -0.0177(15) -0.0005(14)
O1 0.077(2) 0.090(2) 0.130(3) -0.0234(16) -0.0127(19) 0.025(2)
O2 0.090(2) 0.101(2) 0.109(2) -0.0128(18) -0.0496(19) -0.0129(19)
O3 0.0771(16) 0.0618(14) 0.0545(13) -0.0167(12) 0.0025(11) -0.0109(11)
S1 0.0662(7) 0.0752(7) 0.0909(8) -0.0131(5) -0.0251(5) 0.0050(5)

loop_
_atom_type_symbol
_atom_type_description
_atom_type_scat_dispersion_real
_atom_type_scat_dispersion_imag
_atom_type_scat_source
C C 0.0033 0.0016 'International Tables Vol C Tables 4.2.6.8 and 6.1.1.4'
H H 0.0000 0.0000 'International Tables Vol C Tables 4.2.6.8 and 6.1.1.4'
N N 0.0061 0.0033 'International Tables Vol C Tables 4.2.6.8 and 6.1.1.4'
O O 0.0106 0.0060 'International Tables Vol C Tables 4.2.6.8 and 6.1.1.4'
S S 0.1246 0.1234 'International Tables Vol C Tables 4.2.6.8 and 6.1.1.4'

loop_
_geom_angle_atom_site_label_1
_geom_angle_atom_site_label_2
_geom_angle_atom_site_label_3
_geom_angle
C2 C1 C6 120.0
C3 C2 C1 120.0
C2 C3 C4 120.0
C2 C3 C4* 122.46(15)
C4 C3 C4* 2.6(5)
C5* C4 C3 119.0(5)
C5* C4 C5 1.6(7)
C3 C4 C5 120.0
C5* C4 C7 105.5(6)
C3 C4 C7 135.1(4)
C5 C4 C7 104.6(4)
C5* C4 C7* 140.8(6)
C3 C4 C7* 100.1(4)
C5 C4 C7* 139.9(4)
C7 C4 C7* 35.7(4)
C6 C5 C4 120.0
C6 C5 C4* 121.93(19)
C4 C5 C4* 2.1(4)
C5* C6 C5 2.1(6)
C5* C6 C1 118.3(3)
C5 C6 C1 120.0
C5* C4* C3 114.6(5)
C5* C4* C5 1.6(7)
C3 C4* C5 115.58(15)
C5* C4* C7* 143.1(7)
C3 C4* C7* 102.1(5)
C5 C4* C7* 142.1(6)
C5* C4* C7 106.4(6)
C3 C4* C7 138.8(5)
C5 C4* C7 105.5(4)
C7* C4* C7 37.2(4)
C4 C5* C6 122.6(8)
C4 C5* C4* 2.2(4)
C6 C5* C4* 124.6(7)
C8* C7 C7* 83.8(9)
C8* C7 C8 32.5(7)
C7* C7 C8 51.3(6)
C8* C7 C4* 145.3(10)
C7* C7 C4* 71.2(2)
C8 C7 C4* 117.4(6)
C8* C7 C4 146.6(9)
C7* C7 C4 72.2(2)
C8 C7 C4 118.7(6)
C4* C7 C4 1.3(7)
C8* C8 C7* 83.2(11)
C8* C8 C7 39.5(8)
C7* C8 C7 43.8(6)
C8* C8 C9 86.8(10)
C7* C8 C9 153.4(8)
C7 C8 C9 123.1(6)
C7 C7* C8 84.8(9)
C7 C7* C8* 46.8(6)
C8 C7* C8* 38.0(5)
C7 C7* C4* 71.6(3)
C8 C7* C4* 144.8(10)
C8* C7* C4* 114.5(7)
C7 C7* C4 72.1(2)
C8 C7* C4 145.8(9)
C8* C7* C4 115.3(7)
C4* C7* C4 1.0(9)
C8 C8* C7 108.0(13)
C8 C8* C7* 58.7(9)
C7 C8* C7* 49.4(6)
C8 C8* C9 65.0(9)
C7 C8* C9 158.4(10)
C7* C8* C9 118.9(7)
N1 C9 C8 124.5(5)
N1 C9 C8* 99.5(4)
C8 C9 C8* 28.2(3)
C15 C10 C11 118.8(4)
C15 C10 S1 120.2(3)
C11 C10 S1 121.0(3)
C10 C11 C12 119.8(4)
C13 C12 C11 122.7(5)
C12 C13 C14 117.0(5)
C12 C13 C16 123.2(5)
C14 C13 C16 119.8(5)
C15 C14 C13 121.3(4)
C10 C15 C14 120.3(5)
C18 C17 N1 126.9(3)
C17 C18 O3 121.7(3)
C17 C18 C23 121.0(3)
O3 C18 C23 116.8(3)
O3 C19 C21 111.8(6)
O3 C19 C20 109.9(7)
C21 C19 C20 137.7(9)
O3 C19 C22* 100.8(6)
C21 C19 C22* 123.2(8)
C20 C19 C22* 53.4(8)
O3 C19 C22 108.3(6)
C21 C19 C22 58.6(8)
C20 C19 C22 113.7(9)
C22* C19 C22 67.7(8)
O3 C19 C21* 111.4(5)
C21 C19 C21* 35.7(6)
C20 C19 C21* 119.0(9)
C22* C19 C21* 146.6(8)
C22 C19 C21* 93.3(8)
O3 C19 C20* 107.9(5)
C21 C19 C20* 113.3(7)
C20 C19 C20* 44.7(7)
C22* C19 C20* 98.0(7)
C22 C19 C20* 143.0(8)
C21* C19 C20* 80.7(7)
C20* C20 C22* 130.9(4)
C20* C20 C19 67.8(4)
C22* C20 C19 63.3(4)
C21* C21 C22 130.8(7)
C21* C21 C19 72.3(3)
C22 C21 C19 60.8(4)
C21 C22 C19 60.6(4)
C21 C22 C22* 114.2(5)
C19 C22 C22* 56.1(4)
C20 C20* C19 67.5(4)
C20 C20* C21* 111.2(7)
C19 C20* C21* 49.6(4)
C21 C21* C19 72.0(3)
C21 C21* C20* 117.7(6)
C19 C21* C20* 49.7(4)
C20 C22* C19 63.2(4)
C20 C22* C22 112.1(7)
C19 C22* C22 56.2(4)
C28 C23 C24 116.5(3)
C28 C23 C18 121.5(3)
C24 C23 C18 121.9(3)
C25 C24 C23 121.7(4)
C26 C25 C24 121.9(4)
C25 C26 C27 117.2(4)
C25 C26 C29 122.4(5)
C27 C26 C29 120.4(5)
C26 C27 C28 122.1(4)
C23 C28 C27 120.7(4)
C17 N1 C9 121.7(3)
C17 N1 S1 117.3(3)
C9 N1 S1 120.2(3)
C18 O3 C19 119.5(2)
O1 S1 O2 119.8(2)
O1 S1 N1 107.66(18)
O2 S1 N1 107.2(2)
O1 S1 C10 107.6(2)
O2 S1 C10 108.02(19)
N1 S1 C10 105.80(17)

loop_
_geom_bond_atom_site_label_1
_geom_bond_atom_site_label_2
_geom_bond_distance
C1 C2 1.39
C1 C6 1.39
C2 C3 1.39
C3 C4 1.39
C3 C4* 1.412(6)
C4 C5* 1.355(6)
C4 C5 1.39
C4 C7 1.540(2)
C4 C7* 1.541(2)
C5 C6 1.39
C5 C4* 1.433(6)
C6 C5* 1.389(10)
C4* C5* 1.399(2)
C4* C7* 1.479(2)
C4* C7 1.481(2)
C7 C8* 0.907(9)
C7 C7* 0.944(9)
C7 C8 1.357(11)
C8 C8* 0.767(9)
C8 C7* 1.064(9)
C8 C9 1.471(8)
C7* C8* 1.236(12)
C8* C9 1.621(10)
C9 N1 1.461(5)
C10 C15 1.364(6)
C10 C11 1.375(6)
C10 S1 1.743(4)
C11 C12 1.382(7)
C12 C13 1.340(7)
C13 C14 1.395(8)
C13 C16 1.500(7)
C14 C15 1.377(7)
C17 C18 1.331(5)
C17 N1 1.421(4)
C18 O3 1.379(4)
C18 C23 1.476(5)
C19 O3 1.466(4)
C19 C21 1.538(2)
C19 C20 1.539(2)
C19 C22* 1.540(2)
C19 C22 1.540(2)
C19 C21* 1.541(2)
C19 C20* 1.541(2)
C20 C20* 1.170(18)
C20 C22* 1.384(19)
C21 C21* 0.944(16)
C21 C22 1.507(19)
C22 C22* 1.716(18)
C20* C21* 1.995(14)
C23 C28 1.388(5)
C23 C24 1.395(5)
C24 C25 1.384(6)
C25 C26 1.361(6)
C26 C27 1.381(7)
C26 C29 1.504(6)
C27 C28 1.394(6)
N1 S1 1.640(3)
O1 S1 1.416(3)
O2 S1 1.422(3)
